data_2237428
loop_
_publ_author_name
'Mao, Hui'
'Tu, Ya-Wei'
'Li, Shi-Kun'
'Wang, Xiao-Juan'
'Wang, Peng-Peng'

_publ_section_title
;
 2-(2-Hydroxy-2-phenylethyl)-1-methylcyclopropan-1-ol
;
_journal_coeditor_code XU5667
_journal_issue 2
_journal_name_full 'Acta Crystallographica Section E'
_journal_page_first o189
_journal_paper_doi 10.1107/S1600536812051768
_journal_volume 69
_journal_year 2013
_chemical_formula_iupac 'C12 H16 O2'
_chemical_formula_moiety 'C12 H16 O2'
_chemical_formula_sum 'C12 H16 O2'
_chemical_formula_weight 192.25
_chemical_name_systematic
;
2-(2-Hydroxy-2-phenylethyl)-1-methylcyclopropan-1-ol
;
_space_group_IT_number 2
_symmetry_cell_setting triclinic
_symmetry_space_group_name_Hall '-P 1'
_symmetry_space_group_name_H-M 'P -1'
_atom_sites_solution_hydrogens geom
_atom_sites_solution_primary direct
_atom_sites_solution_secondary difmap
_audit_creation_method SHELXL-97
_cell_angle_alpha 98.133(7)
_cell_angle_beta 90.854(6)
_cell_angle_gamma 91.841(7)
_cell_formula_units_Z 4
_cell_length_a 9.1700(8)
_cell_length_b 10.3863(10)
_cell_length_c 11.9412(11)
_cell_measurement_reflns_used 2877
_cell_measurement_temperature 296(2)
_cell_measurement_theta_max 27.75
_cell_measurement_theta_min 1.72
_cell_volume 1125.07(18)
_computing_cell_refinement 'SAINT (Bruker, 2006)'
_computing_data_collection 'APEX2 (Bruker, 2006)'
_computing_data_reduction 'SAINT (Bruker, 2006)'
_computing_molecular_graphics 'SHELXTL (Sheldrick, 2008)'
_computing_publication_material 'SHELXL97 (Sheldrick, 2008)'
_computing_structure_refinement 'SHELXL97 (Sheldrick, 2008)'
_computing_structure_solution 'SHELXS97 (Sheldrick, 2008)'
_diffrn_ambient_temperature 296(2)
_diffrn_measured_fraction_theta_full 0.972
_diffrn_measured_fraction_theta_max 0.972
_diffrn_measurement_device_type 'Bruker SMART APEXII area-detector'
_diffrn_measurement_method '\w scans'
_diffrn_radiation_monochromator graphite
_diffrn_radiation_source 'fine-focus sealed tube'
_diffrn_radiation_type MoK\a
_diffrn_radiation_wavelength 0.71073
_diffrn_reflns_av_R_equivalents 0.0375
_diffrn_reflns_av_sigmaI/netI 0.0587
_diffrn_reflns_limit_h_max 11
_diffrn_reflns_limit_h_min -11
_diffrn_reflns_limit_k_max 13
_diffrn_reflns_limit_k_min -13
_diffrn_reflns_limit_l_max 15
_diffrn_reflns_limit_l_min -15
_diffrn_reflns_number 16925
_diffrn_reflns_theta_full 27.75
_diffrn_reflns_theta_max 27.75
_diffrn_reflns_theta_min 1.72
_diffrn_standards_decay_% 0
_exptl_absorpt_coefficient_mu 0.076
_exptl_absorpt_correction_type none
_exptl_crystal_colour colourless
_exptl_crystal_density_diffrn 1.135
_exptl_crystal_density_method 'not measured'
_exptl_crystal_description block
_exptl_crystal_F_000 416
_exptl_crystal_size_max 0.125
_exptl_crystal_size_mid 0.102
_exptl_crystal_size_min 0.081
_refine_diff_density_max 0.373
_refine_diff_density_min -0.387
_refine_ls_extinction_method none
_refine_ls_goodness_of_fit_ref 1.043
_refine_ls_hydrogen_treatment constr
_refine_ls_matrix_type full
_refine_ls_number_parameters 253
_refine_ls_number_reflns 5146
_refine_ls_number_restraints 4
_refine_ls_restrained_S_all 1.043
_refine_ls_R_factor_all 0.1497
_refine_ls_R_factor_gt 0.0695
_refine_ls_shift/su_max 0.000
_refine_ls_shift/su_mean 0.000
_refine_ls_structure_factor_coef Fsqd
_refine_ls_weighting_details 'calc w=1/[\s^2^(Fo^2^)+(0.1296P)^2^+0.0141P] where P=(Fo^2^+2Fc^2^)/3'
_refine_ls_weighting_scheme calc
_refine_ls_wR_factor_gt 0.2026
_refine_ls_wR_factor_ref 0.2487
_reflns_number_gt 2391
_reflns_number_total 5146
_reflns_threshold_expression >2sigma(I)
_cod_data_source_file xu5667.cif
_cod_data_source_block I
_cod_database_code 2237428
_cod_database_fobs_code 2237428

loop_
_symmetry_equiv_pos_as_xyz
'x, y, z'
'-x, -y, -z'

loop_
_atom_site_type_symbol
_atom_site_label
_atom_site_fract_x
_atom_site_fract_y
_atom_site_fract_z
_atom_site_U_iso_or_equiv
_atom_site_adp_type
_atom_site_calc_flag
_atom_site_refinement_flags
_atom_site_occupancy
_atom_site_symmetry_multiplicity
O O1A 0.29470(19) 0.48083(17) 0.31228(15) 0.0595(5) Uani d D 1 1
H H1AA 0.3789 0.5069 0.3051 0.089 Uiso calc RD 1 1
O O1 0.20635(19) 0.51624(17) -0.18527(15) 0.0608(6) Uani d D 1 1
H H1A 0.1211 0.4912 -0.1976 0.091 Uiso calc RD 1 1
O O2A 0.44023(19) 0.39198(17) 0.70678(14) 0.0584(5) Uani d D 1 1
H H2AB 0.3622 0.4207 0.7296 0.088 Uiso calc RD 1 1
O O2 0.06177(18) 0.60637(17) 0.23173(14) 0.0602(5) Uani d D 1 1
H H2B 0.1389 0.5758 0.2490 0.090 Uiso calc RD 1 1
C C1 0.1876(3) 0.7210(3) -0.2628(2) 0.0542(7) Uani d . 1 1
C C1A 0.3172(3) 0.2795(3) 0.1811(2) 0.0536(7) Uani d . 1 1
C C2A 0.3688(3) 0.3498(3) 0.0998(2) 0.0595(8) Uani d . 1 1
H H2AA 0.3859 0.4391 0.1177 0.071 Uiso calc R 1 1
C C2 0.2208(5) 0.8513(3) -0.2580(3) 0.0933(12) Uani d . 1 1
H H2A 0.2619 0.8971 -0.1919 0.112 Uiso calc R 1 1
C C3A 0.3958(3) 0.2885(3) -0.0095(2) 0.0703(9) Uani d . 1 1
H H3AA 0.4298 0.3374 -0.0638 0.084 Uiso calc R 1 1
C C3 0.1944(5) 0.9163(4) -0.3494(4) 0.1107(15) Uani d . 1 1
H H3A 0.2164 1.0051 -0.3438 0.133 Uiso calc R 1 1
C C4A 0.3729(4) 0.1591(4) -0.0366(3) 0.0859(10) Uani d . 1 1
H H4AA 0.3920 0.1186 -0.1092 0.103 Uiso calc R 1 1
C C4 0.1365(5) 0.8511(5) -0.4469(3) 0.1019(14) Uani d . 1 1
H H4A 0.1173 0.8949 -0.5080 0.122 Uiso calc R 1 1
C C5 0.1070(4) 0.7221(5) -0.4549(3) 0.0865(11) Uani d . 1 1
H H5A 0.0701 0.6768 -0.5227 0.104 Uiso calc R 1 1
C C5A 0.3223(6) 0.0882(4) 0.0417(3) 0.1164(15) Uani d . 1 1
H H5AA 0.3077 -0.0013 0.0230 0.140 Uiso calc R 1 1
C C6 0.1309(3) 0.6553(3) -0.3632(3) 0.0684(8) Uani d . 1 1
H H6A 0.1085 0.5665 -0.3697 0.082 Uiso calc R 1 1
C C6A 0.2918(5) 0.1479(3) 0.1504(3) 0.0943(12) Uani d . 1 1
H H6AA 0.2539 0.0982 0.2028 0.113 Uiso calc R 1 1
C C7A 0.2894(3) 0.3416(3) 0.3008(2) 0.0536(7) Uani d . 1 1
H H7AA 0.1916 0.3131 0.3213 0.064 Uiso calc R 1 1
C C7 0.2137(3) 0.6552(2) -0.1590(2) 0.0509(7) Uani d . 1 1
H H7A 0.3115 0.6818 -0.1283 0.061 Uiso calc R 1 1
C C8 0.1041(3) 0.6937(3) -0.0678(2) 0.0555(7) Uani d . 1 1
H H8A 0.1025 0.7879 -0.0521 0.067 Uiso calc R 1 1
H H8B 0.0076 0.6617 -0.0949 0.067 Uiso calc R 1 1
C C8A 0.3980(3) 0.3031(3) 0.3855(2) 0.0578(7) Uani d . 1 1
H H8AA 0.4006 0.2089 0.3771 0.069 Uiso calc R 1 1
H H8AB 0.4944 0.3362 0.3694 0.069 Uiso calc R 1 1
C C9 0.1402(3) 0.6401(3) 0.0402(2) 0.0533(7) Uani d . 1 1
H H9A 0.1507 0.5456 0.0304 0.064 Uiso calc R 1 1
C C9A 0.3607(3) 0.3547(3) 0.5063(2) 0.0516(7) Uani d . 1 1
H H9AA 0.3466 0.4487 0.5197 0.062 Uiso calc R 1 1
C C10A 0.4153(3) 0.3000(3) 0.6074(2) 0.0517(7) Uani d . 1 1
C C10 0.0892(3) 0.6972(3) 0.1554(2) 0.0533(7) Uani d . 1 1
C C11A 0.2598(3) 0.2770(3) 0.5716(2) 0.0624(8) Uani d . 1 1
H H11A 0.1871 0.3236 0.6179 0.075 Uiso calc R 1 1
H H11B 0.2291 0.1901 0.5369 0.075 Uiso calc R 1 1
C C11 0.2449(3) 0.7152(3) 0.1265(2) 0.0629(8) Uani d . 1 1
H H11C 0.3163 0.6664 0.1622 0.076 Uiso calc R 1 1
H H11D 0.2786 0.8012 0.1136 0.076 Uiso calc R 1 1
C C12A 0.5203(3) 0.1925(3) 0.6002(3) 0.0743(9) Uani d . 1 1
H H12A 0.5398 0.1715 0.6746 0.111 Uiso calc R 1 1
H H12B 0.6096 0.2195 0.5682 0.111 Uiso calc R 1 1
H H12C 0.4789 0.1171 0.5531 0.111 Uiso calc R 1 1
C C12 -0.0105(4) 0.8086(3) 0.1728(3) 0.0788(10) Uani d . 1 1
H H12D -0.0290 0.8303 0.2520 0.118 Uiso calc R 1 1
H H12E -0.1010 0.7847 0.1325 0.118 Uiso calc R 1 1
H H12F 0.0341 0.8825 0.1450 0.118 Uiso calc R 1 1

loop_
_atom_site_aniso_label
_atom_site_aniso_U_11
_atom_site_aniso_U_22
_atom_site_aniso_U_33
_atom_site_aniso_U_12
_atom_site_aniso_U_13
_atom_site_aniso_U_23
O1A 0.0571(12) 0.0643(13) 0.0578(12) 0.0002(9) 0.0051(9) 0.0112(9)
O1 0.0495(11) 0.0673(13) 0.0670(13) 0.0025(9) 0.0076(9) 0.0137(10)
O2A 0.0563(11) 0.0765(13) 0.0422(10) 0.0118(9) 0.0067(8) 0.0049(9)
O2 0.0571(12) 0.0786(13) 0.0495(11) 0.0111(9) 0.0044(9) 0.0220(9)
C1 0.0516(16) 0.0657(19) 0.0465(16) 0.0064(13) 0.0071(12) 0.0103(13)
C1A 0.0501(16) 0.0640(18) 0.0474(16) -0.0004(13) -0.0040(12) 0.0119(13)
C2A 0.0547(17) 0.0686(19) 0.0565(18) 0.0020(13) 0.0050(13) 0.0123(15)
C2 0.150(4) 0.075(2) 0.054(2) -0.007(2) 0.020(2) 0.0081(17)
C3A 0.066(2) 0.096(3) 0.0518(19) 0.0038(17) 0.0051(15) 0.0182(17)
C3 0.173(4) 0.085(3) 0.084(3) 0.024(3) 0.053(3) 0.038(2)
C4A 0.112(3) 0.091(3) 0.0513(19) 0.006(2) -0.0002(18) 0.0003(19)
C4 0.114(3) 0.134(4) 0.072(3) 0.051(3) 0.034(2) 0.051(3)
C5 0.071(2) 0.143(4) 0.050(2) 0.019(2) 0.0030(15) 0.025(2)
C5A 0.214(5) 0.068(2) 0.062(2) -0.015(3) 0.000(3) -0.0021(19)
C6 0.0599(19) 0.088(2) 0.0585(19) 0.0036(15) 0.0003(15) 0.0134(17)
C6A 0.151(4) 0.079(2) 0.052(2) -0.020(2) -0.002(2) 0.0153(17)
C7A 0.0474(16) 0.0662(19) 0.0490(16) 0.0004(13) 0.0035(12) 0.0150(13)
C7 0.0453(15) 0.0594(18) 0.0483(16) 0.0017(12) 0.0027(12) 0.0084(13)
C8 0.0578(17) 0.0645(18) 0.0454(15) 0.0072(13) 0.0040(12) 0.0099(13)
C8A 0.0610(18) 0.0658(18) 0.0482(16) 0.0062(13) 0.0042(13) 0.0125(13)
C9 0.0543(16) 0.0615(18) 0.0450(16) 0.0095(13) 0.0033(12) 0.0091(13)
C9A 0.0588(17) 0.0554(17) 0.0426(15) 0.0105(12) 0.0059(12) 0.0113(12)
C10A 0.0540(17) 0.0596(17) 0.0419(15) 0.0037(13) 0.0035(12) 0.0086(12)
C10 0.0528(16) 0.0646(18) 0.0453(15) 0.0076(13) 0.0060(12) 0.0153(13)
C11A 0.0568(18) 0.079(2) 0.0505(17) -0.0056(14) 0.0066(13) 0.0086(14)
C11 0.0570(18) 0.074(2) 0.0608(18) -0.0034(14) -0.0009(14) 0.0210(15)
C12A 0.089(2) 0.072(2) 0.0641(19) 0.0181(17) 0.0008(16) 0.0132(16)
C12 0.095(3) 0.080(2) 0.066(2) 0.0279(18) 0.0148(18) 0.0174(17)

loop_
_atom_type_symbol
_atom_type_description
_atom_type_scat_dispersion_real
_atom_type_scat_dispersion_imag
_atom_type_scat_source
C C 0.0033 0.0016 'International Tables Vol C Tables 4.2.6.8 and 6.1.1.4'
H H 0.0000 0.0000 'International Tables Vol C Tables 4.2.6.8 and 6.1.1.4'
O O 0.0106 0.0060 'International Tables Vol C Tables 4.2.6.8 and 6.1.1.4'

loop_
_geom_angle_atom_site_label_1
_geom_angle_atom_site_label_2
_geom_angle_atom_site_label_3
_geom_angle
C7A O1A H1AA 109.5
C7 O1 H1A 109.5
C10A O2A H2AB 109.5
C10 O2 H2B 109.5
C2 C1 C6 117.7(3)
C2 C1 C7 119.5(3)
C6 C1 C7 122.8(3)
C6A C1A C2A 117.6(3)
C6A C1A C7A 120.0(2)
C2A C1A C7A 122.4(3)
C1A C2A C3A 120.8(3)
C1A C2A H2AA 119.6
C3A C2A H2AA 119.6
C1 C2 C3 121.5(4)
C1 C2 H2A 119.3
C3 C2 H2A 119.3
C4A C3A C2A 120.4(3)
C4A C3A H3AA 119.8
C2A C3A H3AA 119.8
C4 C3 C2 120.2(4)
C4 C3 H3A 119.9
C2 C3 H3A 119.9
C3A C4A C5A 119.9(3)
C3A C4A H4AA 120.0
C5A C4A H4AA 120.0
C5 C4 C3 119.5(4)
C5 C4 H4A 120.3
C3 C4 H4A 120.3
C4 C5 C6 121.2(3)
C4 C5 H5A 119.4
C6 C5 H5A 119.4
C4A C5A C6A 120.6(3)
C4A C5A H5AA 119.7
C6A C5A H5AA 119.7
C1 C6 C5 119.9(3)
C1 C6 H6A 120.0
C5 C6 H6A 120.0
C1A C6A C5A 120.7(3)
C1A C6A H6AA 119.6
C5A C6A H6AA 119.6
O1A C7A C1A 112.3(2)
O1A C7A C8A 107.1(2)
C1A C7A C8A 112.7(2)
O1A C7A H7AA 108.2
C1A C7A H7AA 108.2
C8A C7A H7AA 108.2
O1 C7 C1 112.1(2)
O1 C7 C8 107.8(2)
C1 C7 C8 112.0(2)
O1 C7 H7A 108.3
C1 C7 H7A 108.3
C8 C7 H7A 108.3
C9 C8 C7 111.9(2)
C9 C8 H8A 109.2
C7 C8 H8A 109.2
C9 C8 H8B 109.2
C7 C8 H8B 109.2
H8A C8 H8B 107.9
C9A C8A C7A 112.4(2)
C9A C8A H8AA 109.1
C7A C8A H8AA 109.1
C9A C8A H8AB 109.1
C7A C8A H8AB 109.1
H8AA C8A H8AB 107.9
C10 C9 C11 58.94(17)
C10 C9 C8 124.1(2)
C11 C9 C8 119.8(2)
C10 C9 H9A 114.3
C11 C9 H9A 114.3
C8 C9 H9A 114.3
C10A C9A C8A 124.3(2)
C10A C9A C11A 59.36(17)
C8A C9A C11A 120.2(2)
C10A C9A H9AA 114.1
C8A C9A H9AA 114.1
C11A C9A H9AA 114.1
O2A C10A C9A 115.5(2)
O2A C10A C11A 114.9(2)
C9A C10A C11A 60.82(18)
O2A C10A C12A 111.7(2)
C9A C10A C12A 123.1(2)
C11A C10A C12A 122.1(2)
O2 C10 C11 115.1(2)
O2 C10 C12 112.2(2)
C11 C10 C12 121.8(2)
O2 C10 C9 115.5(2)
C11 C10 C9 60.72(17)
C12 C10 C9 122.7(2)
C10A C11A C9A 59.82(16)
C10A C11A H11A 117.8
C9A C11A H11A 117.8
C10A C11A H11B 117.8
C9A C11A H11B 117.8
H11A C11A H11B 114.9
C10 C11 C9 60.34(17)
C10 C11 H11C 117.7
C9 C11 H11C 117.7
C10 C11 H11D 117.7
C9 C11 H11D 117.7
H11C C11 H11D 114.9
C10A C12A H12A 109.5
C10A C12A H12B 109.5
H12A C12A H12B 109.5
C10A C12A H12C 109.5
H12A C12A H12C 109.5
H12B C12A H12C 109.5
C10 C12 H12D 109.5
C10 C12 H12E 109.5
H12D C12 H12E 109.5
C10 C12 H12F 109.5
H12D C12 H12F 109.5
H12E C12 H12F 109.5

loop_
_geom_bond_atom_site_label_1
_geom_bond_atom_site_label_2
_geom_bond_distance
O1A C7A 1.433(3)
O1A H1AA 0.8200
O1 C7 1.432(3)
O1 H1A 0.8200
O2A C10A 1.425(3)
O2A H2AB 0.8200
O2 C10 1.421(3)
O2 H2B 0.8200
C1 C2 1.371(4)
C1 C6 1.379(4)
C1 C7 1.517(4)
C1A C6A 1.376(4)
C1A C2A 1.375(4)
C1A C7A 1.511(4)
C2A C3A 1.398(4)
C2A H2AA 0.9300
C2 C3 1.385(5)
C2 H2A 0.9300
C3A C4A 1.346(4)
C3A H3AA 0.9300
C3 C4 1.354(6)
C3 H3A 0.9300
C4A C5A 1.347(5)
C4A H4AA 0.9300
C4 C5 1.348(5)
C4 H4A 0.9300
C5 C6 1.395(4)
C5 H5A 0.9300
C5A C6A 1.394(5)
C5A H5AA 0.9300
C6 H6A 0.9300
C6A H6AA 0.9300
C7A C8A 1.511(4)
C7A H7AA 0.9800
C7 C8 1.514(3)
C7 H7A 0.9800
C8 C9 1.512(4)
C8 H8A 0.9700
C8 H8B 0.9700
C8A C9A 1.514(3)
C8A H8AA 0.9700
C8A H8AB 0.9700
C9 C10 1.507(3)
C9 C11 1.512(4)
C9 H9A 0.9800
C9A C10A 1.491(3)
C9A C11A 1.506(4)
C9A H9AA 0.9800
C10A C11A 1.484(4)
C10A C12A 1.493(4)
C10 C11 1.485(4)
C10 C12 1.491(4)
C11A H11A 0.9700
C11A H11B 0.9700
C11 H11C 0.9700
C11 H11D 0.9700
C12A H12A 0.9600
C12A H12B 0.9600
C12A H12C 0.9600
C12 H12D 0.9600
C12 H12E 0.9600
C12 H12F 0.9600

loop_
_geom_hbond_atom_site_label_D
_geom_hbond_atom_site_label_H
_geom_hbond_atom_site_label_A
_geom_hbond_site_symmetry_A
_geom_hbond_distance_DH
_geom_hbond_distance_HA
_geom_hbond_distance_DA
_geom_hbond_angle_DHA
O1 H1A O2 2_565 0.82 1.94 2.745(2) 167
O1A H1AA O2A 2_666 0.82 1.95 2.757(2) 167
O2 H2B O1A . 0.82 1.96 2.768(3) 167
O2A H2AB O1 1_556 0.82 1.98 2.778(2) 165

loop_
_geom_torsion_atom_site_label_1
_geom_torsion_atom_site_label_2
_geom_torsion_atom_site_label_3
_geom_torsion_atom_site_label_4
_geom_torsion
C6A C1A C2A C3A -0.8(4)
C7A C1A C2A C3A 178.8(2)
C6 C1 C2 C3 1.9(5)
C7 C1 C2 C3 -177.8(3)
C1A C2A C3A C4A -0.6(4)
C1 C2 C3 C4 -1.0(6)
C2A C3A C4A C5A 0.6(5)
C2 C3 C4 C5 -1.0(6)
C3 C4 C5 C6 2.0(6)
C3A C4A C5A C6A 0.7(7)
C2 C1 C6 C5 -1.0(4)
C7 C1 C6 C5 178.8(2)
C4 C5 C6 C1 -1.0(5)
C2A C1A C6A C5A 2.1(5)
C7A C1A C6A C5A -177.5(4)
C4A C5A C6A C1A -2.2(7)
C6A C1A C7A O1A -168.9(3)
C2A C1A C7A O1A 11.5(4)
C6A C1A C7A C8A 70.0(4)
C2A C1A C7A C8A -109.6(3)
C2 C1 C7 O1 -166.3(3)
C6 C1 C7 O1 13.9(3)
C2 C1 C7 C8 72.5(3)
C6 C1 C7 C8 -107.3(3)
O1 C7 C8 C9 62.7(3)
C1 C7 C8 C9 -173.6(2)
O1A C7A C8A C9A 61.7(3)
C1A C7A C8A C9A -174.3(2)
C7 C8 C9 C10 157.0(2)
C7 C8 C9 C11 86.3(3)
C7A C8A C9A C10A 159.3(2)
C7A C8A C9A C11A 87.8(3)
C8A C9A C10A O2A 146.8(2)
C11A C9A C10A O2A -105.6(2)
C8A C9A C10A C11A -107.6(3)
C8A C9A C10A C12A 3.7(4)
C11A C9A C10A C12A 111.3(3)
C11 C9 C10 O2 -105.8(2)
C8 C9 C10 O2 147.2(2)
C8 C9 C10 C11 -107.1(3)
C11 C9 C10 C12 111.0(3)
C8 C9 C10 C12 3.9(4)
O2A C10A C11A C9A 106.5(2)
C12A C10A C11A C9A -112.8(3)
C8A C9A C11A C10A 114.4(3)
O2 C10 C11 C9 106.4(2)
C12 C10 C11 C9 -112.3(3)
C8 C9 C11 C10 114.1(3)
